data_7108805
loop_
_publ_author_name
'Guang-Sheng Yang'
'Zhong-Ling Lang'
'Hong-Ying Zang'
'Ya-Qian Lan'
'Wen-Wen He'
'Xiao-Liang Zhao'
'Li-Kai Yan'
'Xin-Long Wang'
'Zhong-Min Su'

_publ_section_title
;
 Control of interpenetration in S-containing metal-organic frameworks for
 selective separation of transition metal ions
;
_journal_issue 11
_journal_name_full 'Chemical communications (Cambridge, England)'
_journal_page_first 1088
_journal_page_last 1090
_journal_paper_doi 10.1039/c2cc36894c
_journal_volume 49
_journal_year 2013
_chemical_formula_sum 'C14 H16 O4 S2'
_chemical_formula_weight 312.39
_chemical_name_systematic
;
?
;
_space_group_IT_number 2
_symmetry_cell_setting triclinic
_symmetry_space_group_name_Hall '-P 1'
_symmetry_space_group_name_H-M 'P -1'
_atom_sites_solution_hydrogens geom
_atom_sites_solution_primary direct
_atom_sites_solution_secondary difmap
_audit_creation_method SHELXL-97
_cell_angle_alpha 102.844(3)
_cell_angle_beta 100.097(3)
_cell_angle_gamma 107.616(4)
_cell_formula_units_Z 2
_cell_length_a 7.542(3)
_cell_length_b 8.464(5)
_cell_length_c 13.006(6)
_cell_measurement_temperature 293(2)
_cell_measurement_theta_max 23.55
_cell_measurement_theta_min 2.83
_cell_volume 744.8(6)
_computing_cell_refinement 'Bruker SMART'
_computing_data_collection 'Bruker SMART'
_computing_data_reduction 'Bruker SAINT'
_computing_molecular_graphics 'Bruker SHELXTL'
_computing_publication_material 'Bruker SHELXTL'
_computing_structure_refinement 'Bruker SHELXTL'
_computing_structure_solution 'Bruker SHELXTL'
_diffrn_ambient_temperature 293(2)
_diffrn_measured_fraction_theta_full 0.985
_diffrn_measured_fraction_theta_max 0.985
_diffrn_measurement_device_type 'CCD area detector'
_diffrn_measurement_method 'omega scans'
_diffrn_radiation_monochromator graphite
_diffrn_radiation_source 'fine-focus sealed tube'
_diffrn_radiation_type MoK\a
_diffrn_radiation_wavelength 0.71069
_diffrn_reflns_av_R_equivalents 0.0164
_diffrn_reflns_av_sigmaI/netI 0.0350
_diffrn_reflns_limit_h_max 9
_diffrn_reflns_limit_h_min -9
_diffrn_reflns_limit_k_max 8
_diffrn_reflns_limit_k_min -10
_diffrn_reflns_limit_l_max 15
_diffrn_reflns_limit_l_min -10
_diffrn_reflns_number 4022
_diffrn_reflns_theta_full 25.39
_diffrn_reflns_theta_max 25.39
_diffrn_reflns_theta_min 2.64
_exptl_absorpt_coefficient_mu 0.367
_exptl_absorpt_correction_T_max 0.900
_exptl_absorpt_correction_T_min 0.840
_exptl_absorpt_correction_type multi-scan
_exptl_absorpt_process_details '(SADABS; Bruker, 2000)'
_exptl_crystal_colour colourless
_exptl_crystal_density_diffrn 1.393
_exptl_crystal_density_method 'not measured'
_exptl_crystal_description block
_exptl_crystal_F_000 328
_exptl_crystal_size_max 0.50
_exptl_crystal_size_mid 0.28
_exptl_crystal_size_min 0.18
_refine_diff_density_max 0.494
_refine_diff_density_min -0.406
_refine_diff_density_rms 0.096
_refine_ls_extinction_method none
_refine_ls_goodness_of_fit_ref 1.044
_refine_ls_hydrogen_treatment constr
_refine_ls_matrix_type full
_refine_ls_number_parameters 181
_refine_ls_number_reflns 2696
_refine_ls_number_restraints 0
_refine_ls_restrained_S_all 1.044
_refine_ls_R_factor_all 0.0746
_refine_ls_R_factor_gt 0.0529
_refine_ls_shift/su_max 0.000
_refine_ls_shift/su_mean 0.000
_refine_ls_structure_factor_coef Fsqd
_refine_ls_weighting_details 'calc w=1/[\s^2^(Fo^2^)+(0.0732P)^2^+0.4856P] where P=(Fo^2^+2Fc^2^)/3'
_refine_ls_weighting_scheme calc
_refine_ls_wR_factor_gt 0.1364
_refine_ls_wR_factor_ref 0.1495
_reflns_number_gt 1983
_reflns_number_total 2696
_reflns_threshold_expression >2sigma(I)
_cod_data_source_file c2cc36894c.txt
_cod_data_source_block DMTDC-C2H5
_cod_depositor_comments
;
The following automatic conversions were performed:

'_symmetry_cell_setting' value 'Triclinic' changed to 'triclinic'
according to
/usr/data/users/saulius/automatic-downloads/retrospective/RSC/lib/dictionaries/cif_core.dic
dictionary named 'cif_core.dic' version 2.4.2 from
2011-04-26.

'_exptl_absorpt_correction_type' value 'MULTI-SCAN'
changed to 'multi-scan' according to
/usr/data/users/saulius/automatic-downloads/retrospective/RSC/lib/dictionaries/cif_core.dic
dictionary named 'cif_core.dic' version 2.4.2 from 2011-04-26.

Automatic conversion script
Id: cif_fix_values 2281 2013-09-26 08:29:07Z andrius 
;
_cod_original_cell_volume 744.8(7)
_cod_original_sg_symbol_H-M P-1
_cod_database_code 7108805

loop_
_symmetry_equiv_pos_as_xyz
'x, y, z'
'-x, -y, -z'

loop_
_atom_site_label
_atom_site_type_symbol
_atom_site_fract_x
_atom_site_fract_y
_atom_site_fract_z
_atom_site_U_iso_or_equiv
_atom_site_adp_type
_atom_site_occupancy
_atom_site_symmetry_multiplicity
_atom_site_calc_flag
_atom_site_refinement_flags
S1 S 0.58092(13) 0.07064(11) 0.88862(7) 0.0495(3) Uani 1 1 d .
S2 S 0.80883(13) 0.33316(11) 1.11862(7) 0.0485(3) Uani 1 1 d .
O3 O 0.9905(4) 0.8363(3) 1.23499(19) 0.0570(6) Uani 1 1 d .
C6 C 0.7831(4) 0.5715(4) 1.0238(3) 0.0408(7) Uani 1 1 d .
4 C 0.6887(4) 0.4066(4) 0.9415(2) 0.0393(7) Uani 1 1 d .
O2 O 0.3859(4) -0.1054(4) 0.6682(2) 0.0717(8) Uani 1 1 d .
O4 O 1.0184(4) 0.6257(3) 1.3070(2) 0.0718(8) Uani 1 1 d .
C7 C 0.8547(5) 0.5495(4) 1.1218(3) 0.0434(8) Uani 1 1 d .
C3 C 0.5888(4) 0.3461(4) 0.8275(3) 0.0431(7) Uani 1 1 d .
O1 O 0.3593(4) 0.1105(4) 0.6034(2) 0.0788(9) Uani 1 1 d .
C8 C 0.9624(5) 0.6731(4) 1.2301(3) 0.0477(8) Uani 1 1 d .
C5 C 0.6932(4) 0.2697(4) 0.9825(2) 0.0412(7) Uani 1 1 d .
C2 C 0.5243(5) 0.1703(4) 0.7894(3) 0.0466(8) Uani 1 1 d .
C10 C 0.7978(5) 0.7427(5) 1.0045(3) 0.0541(9) Uani 1 1 d .
H10A H 0.7373 0.7244 0.9293 0.081 Uiso 1 1 calc R
H10B H 0.9310 0.8146 1.0214 0.081 Uiso 1 1 calc R
H10C H 0.7344 0.7988 1.0504 0.081 Uiso 1 1 calc R
C13 C 1.0950(6) 0.9643(5) 1.3399(3) 0.0623(10) Uani 1 1 d .
H13A H 1.2167 0.9514 1.3666 0.075 Uiso 1 1 calc R
H13B H 1.0202 0.9497 1.3929 0.075 Uiso 1 1 calc R
C9 C 0.5655(6) 0.4635(5) 0.7586(3) 0.0590(10) Uani 1 1 d .
H9A H 0.6223 0.5820 0.8033 0.088 Uiso 1 1 calc R
H9B H 0.4310 0.4366 0.7274 0.088 Uiso 1 1 calc R
H9C H 0.6285 0.4466 0.7012 0.088 Uiso 1 1 calc R
C1 C 0.4157(5) 0.0597(5) 0.6777(3) 0.0561(9) Uani 1 1 d .
C11 C 0.2867(8) -0.2246(6) 0.5585(4) 0.0918(16) Uani 1 1 d .
H11A H 0.1528 -0.2341 0.5412 0.110 Uiso 1 1 calc R
H11B H 0.3454 -0.1791 0.5055 0.110 Uiso 1 1 calc R
C12 C 0.2967(8) -0.3873(6) 0.5519(4) 0.109(2) Uani 1 1 d .
H12A H 0.2307 -0.4635 0.4795 0.163 Uiso 1 1 calc R
H12B H 0.2373 -0.4328 0.6037 0.163 Uiso 1 1 calc R
H12C H 0.4293 -0.3782 0.5678 0.163 Uiso 1 1 calc R
C14 C 1.1291(7) 1.1382(5) 1.3232(4) 0.0896(15) Uani 1 1 d .
H14A H 1.1988 1.2264 1.3912 0.134 Uiso 1 1 calc R
H14B H 1.0077 1.1496 1.2971 0.134 Uiso 1 1 calc R
H14C H 1.2029 1.1509 1.2704 0.134 Uiso 1 1 calc R

loop_
_atom_site_aniso_label
_atom_site_aniso_U_11
_atom_site_aniso_U_22
_atom_site_aniso_U_33
_atom_site_aniso_U_23
_atom_site_aniso_U_13
_atom_site_aniso_U_12
S1 0.0601(6) 0.0427(5) 0.0400(5) 0.0091(4) 0.0072(4) 0.0157(4)
S2 0.0590(6) 0.0451(5) 0.0366(5) 0.0146(4) 0.0042(4) 0.0148(4)
O3 0.0652(16) 0.0439(14) 0.0474(14) 0.0064(11) 0.0025(12) 0.0113(12)
C6 0.0382(17) 0.0460(18) 0.0429(17) 0.0177(14) 0.0150(14) 0.0155(14)
4 0.0363(17) 0.0455(18) 0.0393(17) 0.0170(14) 0.0132(13) 0.0138(14)
O2 0.085(2) 0.0614(17) 0.0476(15) -0.0043(12) -0.0096(13) 0.0261(15)
O4 0.094(2) 0.0575(16) 0.0448(15) 0.0120(12) -0.0046(14) 0.0146(15)
C7 0.0434(18) 0.0437(18) 0.0398(17) 0.0113(14) 0.0103(14) 0.0120(14)
C3 0.0415(18) 0.053(2) 0.0374(17) 0.0169(14) 0.0138(14) 0.0163(15)
O1 0.094(2) 0.084(2) 0.0418(15) 0.0134(14) -0.0064(14) 0.0264(17)
C8 0.0467(19) 0.047(2) 0.0417(18) 0.0101(15) 0.0095(15) 0.0086(15)
C5 0.0425(18) 0.0416(17) 0.0365(16) 0.0124(14) 0.0091(13) 0.0108(14)
C2 0.0456(19) 0.057(2) 0.0341(17) 0.0115(15) 0.0085(14) 0.0168(16)
C10 0.061(2) 0.050(2) 0.053(2) 0.0212(16) 0.0137(17) 0.0193(17)
C13 0.060(2) 0.053(2) 0.051(2) -0.0037(17) 0.0012(18) 0.0094(18)
C9 0.073(3) 0.064(2) 0.043(2) 0.0248(17) 0.0100(18) 0.025(2)
C1 0.053(2) 0.067(3) 0.041(2) 0.0052(17) 0.0080(16) 0.0201(19)
C11 0.107(4) 0.079(3) 0.058(3) -0.015(2) -0.019(2) 0.037(3)
C12 0.141(5) 0.078(3) 0.073(3) -0.008(3) -0.026(3) 0.044(3)
C14 0.102(4) 0.050(3) 0.096(4) 0.004(2) 0.017(3) 0.016(2)

loop_
_atom_type_symbol
_atom_type_description
_atom_type_scat_dispersion_real
_atom_type_scat_dispersion_imag
_atom_type_scat_source
C C 0.0033 0.0016 'International Tables Vol C Tables 4.2.6.8 and 6.1.1.4'
H H 0.0000 0.0000 'International Tables Vol C Tables 4.2.6.8 and 6.1.1.4'
O O 0.0106 0.0060 'International Tables Vol C Tables 4.2.6.8 and 6.1.1.4'
S S 0.1246 0.1234 'International Tables Vol C Tables 4.2.6.8 and 6.1.1.4'

loop_
_geom_angle_atom_site_label_1
_geom_angle_atom_site_label_2
_geom_angle_atom_site_label_3
_geom_angle
C5 S1 C2 89.57(16)
C5 S2 C7 89.62(15)
C8 O3 C13 116.6(3)
C7 C6 4 110.5(3)
C7 C6 C10 125.1(3)
4 C6 C10 124.4(3)
C5 4 C3 111.3(3)
C5 4 C6 112.1(3)
C3 4 C6 136.6(3)
C1 O2 C11 115.3(3)
C6 C7 C8 132.5(3)
C6 C7 S2 114.1(2)
C8 C7 S2 113.4(2)
C2 C3 4 111.3(3)
C2 C3 C9 124.5(3)
4 C3 C9 124.1(3)
O4 C8 O3 124.0(3)
O4 C8 C7 121.9(3)
O3 C8 C7 114.1(3)
4 C5 S1 114.1(2)
4 C5 S2 113.6(2)
S1 C5 S2 132.3(2)
C3 C2 C1 127.8(3)
C3 C2 S1 113.7(2)
C1 C2 S1 118.6(3)
O3 C13 C14 107.3(3)
O1 C1 O2 123.3(3)
O1 C1 C2 125.3(4)
O2 C1 C2 111.4(3)
C12 C11 O2 110.8(4)

loop_
_geom_bond_atom_site_label_1
_geom_bond_atom_site_label_2
_geom_bond_distance
S1 C5 1.705(3)
S1 C2 1.752(3)
S2 C5 1.713(3)
S2 C7 1.747(3)
O3 C8 1.317(4)
O3 C13 1.451(4)
C6 C7 1.370(4)
C6 4 1.438(4)
C6 C10 1.501(5)
4 C5 1.385(4)
4 C3 1.437(4)
O2 C1 1.320(5)
O2 C11 1.463(5)
O4 C8 1.214(4)
C7 C8 1.472(4)
C3 C2 1.359(5)
C3 C9 1.506(5)
O1 C1 1.204(4)
C2 C1 1.474(5)
C13 C14 1.488(6)
C11 C12 1.386(6)
